data_7061605
loop_
_publ_author_name
'Fu, Peng'
'Yan, Qing'
'Wang, Sheng'
'Wu, Hanlun'
'Cao, Derong'

_publ_section_title
;
 A visible-light-gated donor--acceptor Stenhouse adduct chemosensor:
 synthesis, photochromism and naked-eye colorimetric/fluorometric sensing
 of Al3+ and Zn2+
;
_journal_issue 26
_journal_name_full 'New Journal of Chemistry'
_journal_page_first 12600
_journal_page_last 12608
_journal_paper_doi 10.1039/D2NJ00969B
_journal_volume 46
_journal_year 2022
_chemical_formula_moiety 'C11 H10 N2 O4'
_chemical_formula_sum 'C11 H10 N2 O4'
_chemical_formula_weight 234.21
_space_group_crystal_system monoclinic
_space_group_IT_number 14
_space_group_name_Hall '-P 2yn'
_space_group_name_H-M_alt 'P 1 21/n 1'
_atom_sites_solution_hydrogens geom
_atom_sites_solution_primary dual
_audit_creation_date 2021-06-09
_audit_creation_method
;
Olex2 1.3
(compiled 2020.11.12 svn.r5f609507 for OlexSys, GUI svn.r6272)
;
_audit_update_record
;
2021-09-15 deposited with the CCDC.	2022-06-10 downloaded from the CCDC.
;
_cell_angle_alpha 90
_cell_angle_beta 99.683(4)
_cell_angle_gamma 90
_cell_formula_units_Z 4
_cell_length_a 12.8617(5)
_cell_length_b 6.1503(2)
_cell_length_c 13.2247(6)
_cell_measurement_reflns_used 2655
_cell_measurement_temperature 169.99(12)
_cell_measurement_theta_max 73.5870
_cell_measurement_theta_min 4.4490
_cell_volume 1031.21(7)
_computing_cell_refinement 'CrysAlisPro 1.171.40.67a (Rigaku OD, 2019)'
_computing_data_collection 'CrysAlisPro 1.171.40.67a (Rigaku OD, 2019)'
_computing_data_reduction 'CrysAlisPro 1.171.40.67a (Rigaku OD, 2019)'
_computing_molecular_graphics 'Olex2 1.3 (Dolomanov et al., 2009)'
_computing_publication_material 'Olex2 1.3 (Dolomanov et al., 2009)'
_computing_structure_refinement 'SHELXL 2018/3 (Sheldrick, 2015)'
_computing_structure_solution 'SHELXT 2018/2 (Sheldrick, 2018)'
_diffrn_ambient_environment N~2~
_diffrn_ambient_temperature 169.99(12)
_diffrn_detector 'Hybrid Pixel Array Detector'
_diffrn_detector_area_resol_mean 10.0000
_diffrn_detector_type HyPix
_diffrn_measured_fraction_theta_full 0.993
_diffrn_measured_fraction_theta_max 0.950
_diffrn_measurement_details
;
List of Runs (angles in degrees, time in seconds):

  # Type    Start    End  Width  t~exp~   \w     \q     \k     \f   Frames
#--------------------------------------------------------------------------
  1  \w    -19.00  26.00   0.50    0.99    --  -47.45  38.00  30.00   90
  2  \w    -66.00  16.00   0.50    0.99    --  -47.45  93.00 -61.00  164
  3  \w    -59.00 -28.00   0.50    3.95    --  -99.00  61.00 -60.00   62
  4  \w   -102.00 -30.00   0.50    3.95    --  -99.00  93.00 -61.00  144
  5  \w    -76.00 -26.00   0.50    3.95    --  -99.00  77.00 120.00  100
  6  \w    -66.00 -40.00   0.50    3.95    --  -99.00  61.00 150.00   52
  7  \w   -117.00 -82.00   0.50    0.99    --  -47.45-125.00 -90.00   70
  8  \w   -113.00 -87.00   0.50    0.99    --  -47.45-125.00 -60.00   52
  9  \w   -117.00 -77.00   0.50    0.99    --  -47.45-125.00-120.00   80
 10  \w   -127.00-101.00   0.50    3.95    --  -99.00 -93.00-173.00   52
 11  \w    -20.00  65.00   0.50    0.99    --   47.45 -93.00-173.00  170
 12  \w     33.00 101.00   0.50    3.95    --  103.25 -93.00-173.00  136
 13  \w     32.00  74.00   0.50    3.95    --  103.25 -61.00-180.00   84
 14  \w     91.00 167.00   0.50    3.95    --  103.25  45.00 -30.00  152
 15  \w    111.00 145.00   0.50    3.95    --  103.25  93.00 -61.00   68
 16  \w     90.00 136.00   0.50    3.95    --  103.25  61.00-120.00   92
 17  \w     84.00 158.00   0.50    3.95    --  103.25  77.00-120.00  148
 18  \w     49.00  75.00   0.50    3.95    --  103.25 -61.00  60.00   52
 19  \w     36.00  73.00   0.50    3.95    --  103.25 -61.00  30.00   74
 20  \w     42.00  67.00   0.50    3.95    --  103.25 -61.00   0.00   50
 21  \w     33.00  60.00   0.50    3.95    --  103.25 -94.00   0.00   54
;
_diffrn_measurement_device 'four-circle diffractometer'
_diffrn_measurement_device_type 'XtaLAB Synergy R, HyPix'
_diffrn_measurement_method '\w scans'
_diffrn_orient_matrix_type 'CrysAlisPro convention (1999,Acta A55,543-557)'
_diffrn_orient_matrix_UB_11 -0.1094728000
_diffrn_orient_matrix_UB_12 0.1088873000
_diffrn_orient_matrix_UB_13 -0.0192579000
_diffrn_orient_matrix_UB_21 0.0469577000
_diffrn_orient_matrix_UB_22 0.2043336000
_diffrn_orient_matrix_UB_23 0.0577029000
_diffrn_orient_matrix_UB_31 0.0239999000
_diffrn_orient_matrix_UB_32 0.0956263000
_diffrn_orient_matrix_UB_33 -0.1012578000
_diffrn_radiation_monochromator mirror
_diffrn_radiation_probe x-ray
_diffrn_radiation_type 'Cu K\a'
_diffrn_radiation_wavelength 1.54184
_diffrn_reflns_av_R_equivalents 0.0310
_diffrn_reflns_av_unetI/netI 0.0340
_diffrn_reflns_Laue_measured_fraction_full 0.993
_diffrn_reflns_Laue_measured_fraction_max 0.950
_diffrn_reflns_limit_h_max 15
_diffrn_reflns_limit_h_min -15
_diffrn_reflns_limit_k_max 7
_diffrn_reflns_limit_k_min -5
_diffrn_reflns_limit_l_max 15
_diffrn_reflns_limit_l_min -16
_diffrn_reflns_number 6462
_diffrn_reflns_point_group_measured_fraction_full 0.993
_diffrn_reflns_point_group_measured_fraction_max 0.950
_diffrn_reflns_theta_full 67.684
_diffrn_reflns_theta_max 74.964
_diffrn_reflns_theta_min 4.437
_diffrn_source 'Rotating-anode X-ray tube'
_diffrn_source_type 'PhotonJet R (Cu) X-ray Source'
_exptl_absorpt_coefficient_mu 0.992
_exptl_absorpt_correction_T_max 1.00000
_exptl_absorpt_correction_T_min 0.53804
_exptl_absorpt_correction_type multi-scan
_exptl_absorpt_process_details
;
CrysAlisPro 1.171.40.67a (Rigaku Oxford Diffraction, 2019)
Empirical absorption correction using spherical harmonics,
 implemented in SCALE3 ABSPACK scaling algorithm.
;
_exptl_crystal_colour blue
_exptl_crystal_colour_primary blue
_exptl_crystal_density_diffrn 1.509
_exptl_crystal_description plate
_exptl_crystal_F_000 488
_exptl_crystal_size_max 0.09
_exptl_crystal_size_mid 0.06
_exptl_crystal_size_min 0.03
_refine_diff_density_max 0.207
_refine_diff_density_min -0.243
_refine_diff_density_rms 0.045
_refine_ls_extinction_method none
_refine_ls_goodness_of_fit_ref 1.072
_refine_ls_hydrogen_treatment constr
_refine_ls_matrix_type full
_refine_ls_number_parameters 156
_refine_ls_number_reflns 2017
_refine_ls_number_restraints 0
_refine_ls_restrained_S_all 1.072
_refine_ls_R_factor_all 0.0540
_refine_ls_R_factor_gt 0.0439
_refine_ls_shift/su_max 0.000
_refine_ls_shift/su_mean 0.000
_refine_ls_structure_factor_coef Fsqd
_refine_ls_weighting_details 'w=1/[\s^2^(Fo^2^)+(0.0560P)^2^+0.4017P] where P=(Fo^2^+2Fc^2^)/3'
_refine_ls_weighting_scheme calc
_refine_ls_wR_factor_gt 0.1144
_refine_ls_wR_factor_ref 0.1214
_reflns_Friedel_coverage 0.000
_reflns_number_gt 1669
_reflns_number_total 2017
_reflns_threshold_expression 'I > 2\s(I)'
_cod_data_source_file d2nj00969b2.cif
_cod_data_source_block tx5589
_cod_depositor_comments 'Adding full bibliography for 7061604--7061605.cif.'
_cod_database_code 7061605
_shelx_shelxl_version_number 2018/3
_chemical_oxdiff_formula 'C H N O'
_shelx_space_group_comment
;
The symmetry employed for this shelxl refinement is uniquely defined
by the following loop, which should always be used as a source of
symmetry information in preference to the above space-group names.
They are only intended as comments.
;
_reflns_odcompleteness_completeness 99.21
_reflns_odcompleteness_iscentric 1
_reflns_odcompleteness_theta 66.97
_olex2_refinement_description
;
1. Fixed Uiso
 At 1.2 times of:
  All C(H) groups
 At 1.5 times of:
  All C(H,H,H) groups
2.a Aromatic/amide H refined with riding coordinates:
 C5(H5), C3(H3), C2(H2), C1(H1)
2.b Idealised Me refined as rotating group:
 C8(H8A,H8B,H8C), C10(H10A,H10B,H10C)
;
_olex2_submission_special_instructions 'No special instructions were received'
_oxdiff_exptl_absorpt_empirical_details
;
Empirical correction (ABSPACK) includes:
- Absorption correction using spherical harmonics
- Frame scaling
;
_oxdiff_exptl_absorpt_empirical_full_max 3.185
_oxdiff_exptl_absorpt_empirical_full_min 0.640

loop_
_space_group_symop_operation_xyz
'x, y, z'
'-x+1/2, y+1/2, -z+1/2'
'-x, -y, -z'
'x-1/2, -y-1/2, z-1/2'

loop_
_atom_site_label
_atom_site_type_symbol
_atom_site_fract_x
_atom_site_fract_y
_atom_site_fract_z
_atom_site_U_iso_or_equiv
_atom_site_adp_type
_atom_site_occupancy
_atom_site_site_symmetry_order
_atom_site_calc_flag
_atom_site_refinement_flags_posn
_atom_site_refinement_flags_adp
_atom_site_refinement_flags_occupancy
_atom_site_disorder_assembly
_atom_site_disorder_group
O1 O 0.38245(10) 1.0186(2) 0.43438(10) 0.0405(3) Uani 1 1 d . . . . .
O3 O 0.25634(12) -0.0395(2) 0.70133(11) 0.0491(4) Uani 1 1 d . . . . .
O4 O 0.50020(11) 0.4719(2) 0.66879(12) 0.0516(4) Uani 1 1 d . . . . .
O2 O 0.15146(10) 0.5201(2) 0.48712(12) 0.0502(4) Uani 1 1 d . . . . .
N2 N 0.38095(12) 0.2089(2) 0.67986(11) 0.0368(4) Uani 1 1 d . . . . .
N1 N 0.20563(12) 0.2338(3) 0.58976(12) 0.0381(4) Uani 1 1 d . . . . .
C6 C 0.33175(13) 0.5138(3) 0.56571(13) 0.0335(4) Uani 1 1 d . . . . .
C5 C 0.36487(13) 0.6962(3) 0.52280(13) 0.0338(4) Uani 1 1 d . . . . .
H5 H 0.435240 0.728884 0.547080 0.041 Uiso 1 1 calc R U . . .
C4 C 0.31555(13) 0.8488(3) 0.44871(13) 0.0337(4) Uani 1 1 d . . . . .
C7 C 0.22372(14) 0.4294(3) 0.54324(14) 0.0365(4) Uani 1 1 d . . . . .
C3 C 0.22173(14) 0.8798(3) 0.38371(14) 0.0385(4) Uani 1 1 d . . . . .
H3 H 0.162670 0.790437 0.377497 0.046 Uiso 1 1 calc R U . . .
C9 C 0.27951(15) 0.1251(3) 0.65998(14) 0.0372(4) Uani 1 1 d . . . . .
C11 C 0.41089(14) 0.4009(3) 0.64126(14) 0.0368(4) Uani 1 1 d . . . . .
C2 C 0.23141(15) 1.0724(3) 0.32804(14) 0.0399(4) Uani 1 1 d . . . . .
H2 H 0.180461 1.134088 0.278037 0.048 Uiso 1 1 calc R U . . .
C1 C 0.32919(15) 1.1490(3) 0.36178(14) 0.0393(4) Uani 1 1 d . . . . .
H1 H 0.356411 1.275566 0.337997 0.047 Uiso 1 1 calc R U . . .
C8 C 0.09906(16) 0.1414(4) 0.57038(18) 0.0506(5) Uani 1 1 d . . . . .
H8A H 0.070095 0.142552 0.632711 0.076 Uiso 1 1 calc R U . . .
H8B H 0.102124 -0.005475 0.546463 0.076 Uiso 1 1 calc R U . . .
H8C H 0.055163 0.226556 0.519269 0.076 Uiso 1 1 calc R U . . .
C10 C 0.45551(16) 0.0942(4) 0.75812(17) 0.0501(5) Uani 1 1 d . . . . .
H10A H 0.436709 0.118787 0.824424 0.075 Uiso 1 1 calc R U . . .
H10B H 0.525559 0.147627 0.757616 0.075 Uiso 1 1 calc R U . . .
H10C H 0.453042 -0.058772 0.743501 0.075 Uiso 1 1 calc R U . . .

loop_
_atom_site_aniso_label
_atom_site_aniso_U_11
_atom_site_aniso_U_22
_atom_site_aniso_U_33
_atom_site_aniso_U_23
_atom_site_aniso_U_13
_atom_site_aniso_U_12
O1 0.0341(7) 0.0420(7) 0.0425(7) 0.0092(6) -0.0018(5) -0.0073(5)
O3 0.0568(9) 0.0403(8) 0.0520(8) 0.0057(6) 0.0143(7) -0.0115(6)
O4 0.0341(7) 0.0527(9) 0.0631(9) 0.0186(7) -0.0062(6) -0.0097(6)
O2 0.0309(7) 0.0516(8) 0.0647(9) 0.0098(7) -0.0019(6) -0.0068(6)
N2 0.0350(8) 0.0369(8) 0.0390(8) 0.0017(7) 0.0076(6) -0.0015(6)
N1 0.0335(8) 0.0417(9) 0.0391(8) -0.0057(7) 0.0062(6) -0.0126(6)
C6 0.0302(9) 0.0351(9) 0.0351(9) -0.0033(7) 0.0053(7) -0.0031(7)
C5 0.0278(8) 0.0377(9) 0.0350(9) -0.0022(7) 0.0024(6) -0.0035(7)
C4 0.0319(8) 0.0340(9) 0.0348(9) -0.0022(7) 0.0044(7) -0.0038(7)
C7 0.0323(9) 0.0397(9) 0.0372(9) -0.0043(8) 0.0049(7) -0.0031(8)
C3 0.0337(9) 0.0427(10) 0.0382(10) -0.0057(8) 0.0036(7) -0.0070(8)
C9 0.0436(10) 0.0345(9) 0.0355(9) -0.0033(7) 0.0121(8) -0.0049(8)
C11 0.0327(9) 0.0394(9) 0.0383(9) 0.0008(8) 0.0059(7) -0.0026(8)
C2 0.0362(9) 0.0446(10) 0.0363(9) 0.0014(8) -0.0016(7) 0.0024(8)
C1 0.0414(10) 0.0381(10) 0.0367(10) 0.0070(8) 0.0016(7) -0.0012(8)
C8 0.0411(10) 0.0521(12) 0.0581(13) -0.0054(10) 0.0069(9) -0.0197(9)
C10 0.0447(11) 0.0475(11) 0.0572(12) 0.0158(10) 0.0059(9) 0.0020(9)

loop_
_atom_type_symbol
_atom_type_description
_atom_type_scat_dispersion_real
_atom_type_scat_dispersion_imag
_atom_type_scat_source
C C 0.0181 0.0091 'International Tables Vol C Tables 4.2.6.8 and 6.1.1.4'
H H 0.0000 0.0000 'International Tables Vol C Tables 4.2.6.8 and 6.1.1.4'
N N 0.0311 0.0180 'International Tables Vol C Tables 4.2.6.8 and 6.1.1.4'
O O 0.0492 0.0322 'International Tables Vol C Tables 4.2.6.8 and 6.1.1.4'

loop_
_geom_angle_atom_site_label_1
_geom_angle_atom_site_label_2
_geom_angle_atom_site_label_3
_geom_angle
_geom_angle_site_symmetry_1
_geom_angle_site_symmetry_3
_geom_angle_publ_flag
C1 O1 C4 107.04(14) . . ?
C9 N2 C10 115.95(15) . . ?
C11 N2 C9 124.43(16) . . ?
C11 N2 C10 119.12(15) . . ?
C7 N1 C8 118.67(16) . . ?
C9 N1 C7 124.65(15) . . ?
C9 N1 C8 116.50(16) . . ?
C5 C6 C7 124.13(16) . . ?
C5 C6 C11 116.29(15) . . ?
C7 C6 C11 119.55(16) . . ?
C6 C5 H5 112.9 . . ?
C6 C5 C4 134.13(16) . . ?
C4 C5 H5 112.9 . . ?
O1 C4 C5 112.03(14) . . ?
C3 C4 O1 108.08(16) . . ?
C3 C4 C5 139.87(17) . . ?
O2 C7 N1 119.85(16) . . ?
O2 C7 C6 124.01(17) . . ?
N1 C7 C6 116.14(16) . . ?
C4 C3 H3 126.3 . . ?
C4 C3 C2 107.34(16) . . ?
C2 C3 H3 126.3 . . ?
O3 C9 N2 121.35(18) . . ?
O3 C9 N1 120.89(17) . . ?
N1 C9 N2 117.75(16) . . ?
O4 C11 N2 120.37(17) . . ?
O4 C11 C6 122.62(17) . . ?
N2 C11 C6 117.00(15) . . ?
C3 C2 H2 126.9 . . ?
C1 C2 C3 106.26(16) . . ?
C1 C2 H2 126.9 . . ?
O1 C1 C2 111.28(17) . . ?
O1 C1 H1 124.4 . . ?
C2 C1 H1 124.4 . . ?
N1 C8 H8A 109.5 . . ?
N1 C8 H8B 109.5 . . ?
N1 C8 H8C 109.5 . . ?
H8A C8 H8B 109.5 . . ?
H8A C8 H8C 109.5 . . ?
H8B C8 H8C 109.5 . . ?
N2 C10 H10A 109.5 . . ?
N2 C10 H10B 109.5 . . ?
N2 C10 H10C 109.5 . . ?
H10A C10 H10B 109.5 . . ?
H10A C10 H10C 109.5 . . ?
H10B C10 H10C 109.5 . . ?

loop_
_geom_bond_atom_site_label_1
_geom_bond_atom_site_label_2
_geom_bond_distance
_geom_bond_site_symmetry_2
_geom_bond_publ_flag
O1 C4 1.386(2) . ?
O1 C1 1.346(2) . ?
O3 C9 1.211(2) . ?
O4 C11 1.226(2) . ?
O2 C7 1.222(2) . ?
N2 C9 1.386(2) . ?
N2 C11 1.367(2) . ?
N2 C10 1.468(2) . ?
N1 C7 1.389(2) . ?
N1 C9 1.384(2) . ?
N1 C8 1.466(2) . ?
C6 C5 1.358(2) . ?
C6 C7 1.466(2) . ?
C6 C11 1.475(2) . ?
C5 H5 0.9300 . ?
C5 C4 1.426(2) . ?
C4 C3 1.372(2) . ?
C3 H3 0.9300 . ?
C3 C2 1.411(3) . ?
C2 H2 0.9300 . ?
C2 C1 1.347(3) . ?
C1 H1 0.9300 . ?
C8 H8A 0.9600 . ?
C8 H8B 0.9600 . ?
C8 H8C 0.9600 . ?
C10 H10A 0.9600 . ?
C10 H10B 0.9600 . ?
C10 H10C 0.9600 . ?

loop_
_geom_torsion_atom_site_label_1
_geom_torsion_atom_site_label_2
_geom_torsion_atom_site_label_3
_geom_torsion_atom_site_label_4
_geom_torsion
_geom_torsion_site_symmetry_1
_geom_torsion_site_symmetry_2
_geom_torsion_site_symmetry_3
_geom_torsion_site_symmetry_4
_geom_torsion_publ_flag
O1 C4 C3 C2 0.2(2) . . . . ?
C6 C5 C4 O1 176.40(19) . . . . ?
C6 C5 C4 C3 -5.7(4) . . . . ?
C5 C6 C7 O2 -3.4(3) . . . . ?
C5 C6 C7 N1 176.37(16) . . . . ?
C5 C6 C11 O4 3.9(3) . . . . ?
C5 C6 C11 N2 -175.58(16) . . . . ?
C5 C4 C3 C2 -177.8(2) . . . . ?
C4 O1 C1 C2 -0.2(2) . . . . ?
C4 C3 C2 C1 -0.3(2) . . . . ?
C7 N1 C9 O3 176.21(17) . . . . ?
C7 N1 C9 N2 -4.9(3) . . . . ?
C7 C6 C5 C4 -1.8(3) . . . . ?
C7 C6 C11 O4 -174.60(18) . . . . ?
C7 C6 C11 N2 5.9(2) . . . . ?
C3 C2 C1 O1 0.3(2) . . . . ?
C9 N2 C11 O4 174.35(18) . . . . ?
C9 N2 C11 C6 -6.2(3) . . . . ?
C9 N1 C7 O2 -175.32(17) . . . . ?
C9 N1 C7 C6 4.9(3) . . . . ?
C11 N2 C9 O3 -175.51(17) . . . . ?
C11 N2 C9 N1 5.6(3) . . . . ?
C11 C6 C5 C4 179.80(18) . . . . ?
C11 C6 C7 O2 174.92(18) . . . . ?
C11 C6 C7 N1 -5.3(2) . . . . ?
C1 O1 C4 C5 178.56(15) . . . . ?
C1 O1 C4 C3 -0.03(19) . . . . ?
C8 N1 C7 O2 -0.3(3) . . . . ?
C8 N1 C7 C6 179.88(16) . . . . ?
C8 N1 C9 O3 1.1(3) . . . . ?
C8 N1 C9 N2 -179.97(16) . . . . ?
C10 N2 C9 O3 -3.7(3) . . . . ?
C10 N2 C9 N1 177.38(16) . . . . ?
C10 N2 C11 O4 2.8(3) . . . . ?
C10 N2 C11 C6 -177.75(16) . . . . ?
